data_7045414
loop_
_publ_author_name
'Han, Zhangang'
'Xin, Xing'
'Zheng, Ran'
'Yu, Haitao'

_publ_section_title
;
 Influence of Pb element on the catalytic properties of
 {P<sub>4</sub>Mo<sub>6</sub>}-polyoxometalate for redox reactions.
;
_journal_issue 10
_journal_name_full 'Dalton transactions (Cambridge, England : 2003)'
_journal_page_first 3356
_journal_page_last 3365
_journal_paper_doi 10.1039/c7dt04772j
_journal_volume 47
_journal_year 2018
_chemical_formula_sum 'C65 H130 Mn4 Mo24 N10 O136 P16 Pb2'
_chemical_formula_weight 6660.07
_space_group_crystal_system triclinic
_space_group_IT_number 2
_space_group_name_Hall '-P 1'
_space_group_name_H-M_alt 'P -1'
_symmetry_space_group_name_Hall '-P 1'
_symmetry_space_group_name_H-M 'P -1'
_atom_sites_solution_hydrogens mixed
_audit_creation_method SHELXL-2014
_audit_update_record
;
2017-10-12 deposited with the CCDC.
2018-01-26 downloaded from the CCDC.
;
_cell_angle_alpha 93.433(4)
_cell_angle_beta 98.979(4)
_cell_angle_gamma 99.678(4)
_cell_formula_units_Z 1
_cell_length_a 13.248(4)
_cell_length_b 13.889(4)
_cell_length_c 23.386(6)
_cell_measurement_reflns_used 9733
_cell_measurement_temperature 296(2)
_cell_measurement_theta_max 28.36
_cell_measurement_theta_min 2.36
_cell_volume 4173(2)
_computing_cell_refinement 'Bruker SMART'
_computing_data_collection 'Bruker SMART'
_computing_data_reduction 'Bruker SAINT'
_computing_molecular_graphics 'Bruker SHELXTL'
_computing_publication_material 'Bruker SHELXTL'
_computing_structure_refinement 'SHELXL-2014 (Sheldrick, 2014)'
_computing_structure_solution 'Bruker SHELXTL'
_diffrn_ambient_temperature 296(2)
_diffrn_measured_fraction_theta_full 0.966
_diffrn_measured_fraction_theta_max 0.990
_diffrn_measurement_device_type 'CCD area detector'
_diffrn_measurement_method 'phi and omega scans'
_diffrn_radiation_type MoK\a
_diffrn_radiation_wavelength 0.71073
_diffrn_reflns_av_R_equivalents 0.0106
_diffrn_reflns_av_unetI/netI 0.0129
_diffrn_reflns_Laue_measured_fraction_full 0.966
_diffrn_reflns_Laue_measured_fraction_max 0.990
_diffrn_reflns_limit_h_max 15
_diffrn_reflns_limit_h_min -15
_diffrn_reflns_limit_k_max 16
_diffrn_reflns_limit_k_min -16
_diffrn_reflns_limit_l_max 27
_diffrn_reflns_limit_l_min -16
_diffrn_reflns_number 42038
_diffrn_reflns_point_group_measured_fraction_full 0.966
_diffrn_reflns_point_group_measured_fraction_max 0.990
_diffrn_reflns_theta_full 25.242
_diffrn_reflns_theta_max 25.010
_diffrn_reflns_theta_min 1.802
_exptl_absorpt_coefficient_mu 4.310
_exptl_absorpt_correction_T_max 0.571
_exptl_absorpt_correction_T_min 0.465
_exptl_absorpt_correction_type multi-scan
_exptl_absorpt_process_details sadabs
_exptl_crystal_density_diffrn 2.653
_exptl_crystal_description block
_exptl_crystal_F_000 3198
_exptl_crystal_size_max 0.19
_exptl_crystal_size_mid 0.15
_exptl_crystal_size_min 0.13
_refine_diff_density_max 1.560
_refine_diff_density_min -1.317
_refine_diff_density_rms 0.137
_refine_ls_extinction_method none
_refine_ls_goodness_of_fit_ref 1.023
_refine_ls_hydrogen_treatment mixed
_refine_ls_matrix_type full
_refine_ls_number_parameters 1279
_refine_ls_number_reflns 14578
_refine_ls_number_restraints 549
_refine_ls_restrained_S_all 1.006
_refine_ls_R_factor_all 0.0302
_refine_ls_R_factor_gt 0.0296
_refine_ls_shift/su_max 0.024
_refine_ls_shift/su_mean 0.000
_refine_ls_structure_factor_coef Fsqd
_refine_ls_weighting_details 'w=1/[\s^2^(Fo^2^)+(0.0519P)^2^+26.4577P] where P=(Fo^2^+2Fc^2^)/3'
_refine_ls_weighting_scheme calc
_refine_ls_wR_factor_gt 0.0860
_refine_ls_wR_factor_ref 0.0868
_reflns_Friedel_coverage 0.000
_reflns_number_gt 14331
_reflns_number_total 14578
_reflns_threshold_expression 'I > 2\s(I)'
_cod_data_source_file c7dt04772j1.cif
_cod_data_source_block Mn
_cod_depositor_comments 'Adding full bibliography for 7045414--7045417.cif.'
_cod_original_cell_volume 4173.6(19)
_cod_database_code 7045414
_shelx_space_group_comment
;
The symmetry employed for this shelxl refinement is uniquely defined
by the following loop, which should always be used as a source of
symmetry information in preference to the above space-group names.
They are only intended as comments.
;
_shelxl_version_number 2014-3

loop_
_space_group_symop_operation_xyz
'x, y, z'
'-x, -y, -z'

loop_
_atom_site_label
_atom_site_type_symbol
_atom_site_fract_x
_atom_site_fract_y
_atom_site_fract_z
_atom_site_U_iso_or_equiv
_atom_site_adp_type
_atom_site_occupancy
_atom_site_site_symmetry_order
_atom_site_calc_flag
_atom_site_refinement_flags_posn
_atom_site_refinement_flags_adp
_atom_site_refinement_flags_occupancy
_atom_site_disorder_assembly
_atom_site_disorder_group
Mo1 Mo 0.17001(3) 0.25726(3) 0.04335(2) 0.01737(10) Uani 1 1 d . . . . .
Mo2 Mo 0.58405(3) 0.25434(3) 0.47040(2) 0.01650(10) Uani 1 1 d . . . . .
Mo3 Mo 0.33793(3) 0.54169(3) 0.35724(2) 0.01482(9) Uani 1 1 d . . . . .
Mo4 Mo 0.29612(3) 0.05441(3) 0.04965(2) 0.01675(10) Uani 1 1 d . . . . .
Mo5 Mo 0.21897(3) -0.10210(3) 0.09398(2) 0.01753(10) Uani 1 1 d . . . . .
Mo6 Mo 0.52640(3) 0.54442(3) 0.34116(2) 0.01488(9) Uani 1 1 d . . . . .
Mo7 Mo -0.00572(3) 0.24937(3) 0.07968(2) 0.01750(10) Uani 1 1 d . . . . .
Mo8 Mo 0.67134(3) 0.38292(3) 0.40978(2) 0.01588(9) Uani 1 1 d . . . . .
Mo9 Mo 0.32449(3) 0.24507(3) 0.48944(2) 0.01757(10) Uani 1 1 d . . . . .
Mo10 Mo -0.01895(3) -0.11387(3) 0.14541(2) 0.01764(10) Uani 1 1 d . . . . .
Mo11 Mo 0.21992(3) 0.37242(3) 0.44498(2) 0.01643(10) Uani 1 1 d . . . . .
Mo12 Mo -0.11465(3) 0.03309(3) 0.13608(2) 0.01742(10) Uani 1 1 d . . . . .
P1 P 0.40543(9) 0.31839(9) 0.36249(5) 0.0136(2) Uani 1 1 d . . . . .
P2 P 0.65293(10) 0.40434(10) 0.27069(6) 0.0194(3) Uani 1 1 d . . . . .
P3 P -0.14330(10) 0.25050(11) 0.18255(6) 0.0224(3) Uani 1 1 d . . . . .
P4 P 0.11189(10) 0.39589(10) 0.31157(6) 0.0193(3) Uani 1 1 d . . . . .
P5 P 0.14972(9) 0.10694(9) 0.15176(5) 0.0143(2) Uani 1 1 d . . . . .
P6 P 0.41522(11) 0.27702(11) 0.10591(6) 0.0235(3) Uani 1 1 d . . . . .
P7 P 0.19393(11) -0.14178(10) 0.22750(6) 0.0209(3) Uani 1 1 d . . . . .
P8 P 0.40559(11) 0.05863(9) 0.42929(6) 0.0213(3) Uani 1 1 d . . . . .
Mn1 Mn 0.5000 0.5000 0.5000 0.0155(2) Uani 1 2 d S . P . .
Mn2 Mn 0.29823(7) 0.09517(6) 0.28875(3) 0.02145(17) Uani 1 1 d . . . . .
Mn3 Mn 0.0000 0.0000 0.0000 0.0173(2) Uani 1 2 d S . P . .
Pb1 Pb 0.26607(2) 0.32658(2) 0.22291(2) 0.02293(6) Uani 1 1 d . . . . .
O1 O 0.3577(3) 0.3894(3) 0.49400(15) 0.0180(7) Uani 1 1 d . . . . .
O2 O 0.4672(3) 0.5533(2) 0.41308(15) 0.0156(7) Uani 1 1 d . . . . .
O3 O 0.2586(3) 0.5222(3) 0.42924(15) 0.0182(7) Uani 1 1 d . . . . .
H3B H 0.2982 0.5529 0.4559 0.033(19) Uiso 1 1 d R . . . .
O4 O 0.1236(3) 0.3084(3) 0.27315(17) 0.0260(8) Uani 1 1 d . . . . .
O5 O 0.5093(3) 0.3852(2) 0.35851(15) 0.0154(7) Uani 1 1 d . . . . .
O6 O 0.5959(3) 0.3975(2) 0.47557(15) 0.0162(7) Uani 1 1 d . . . . .
O7 O 0.0395(3) 0.1627(3) 0.02288(15) 0.0178(7) Uani 1 1 d . . . . .
O8 O 0.2102(3) 0.1548(3) 0.20961(15) 0.0179(7) Uani 1 1 d . . . . .
O9 O -0.0591(3) -0.0411(3) 0.07793(15) 0.0180(7) Uani 1 1 d . . . . .
O10 O 0.0687(3) -0.1785(3) 0.09144(16) 0.0208(8) Uani 1 1 d . . . . .
H10B H 0.0465 -0.1760 0.0589 0.027(18) Uiso 1 1 d R . . . .
O11 O 0.5925(3) 0.4868(3) 0.27487(16) 0.0230(8) Uani 1 1 d . . . . .
O12 O 0.1580(3) -0.0295(3) 0.03146(15) 0.0177(7) Uani 1 1 d . . . . .
O13 O 0.3289(3) 0.6596(3) 0.35213(18) 0.0250(8) Uani 1 1 d . . . . .
O14 O 0.3259(3) 0.3838(2) 0.37454(15) 0.0157(7) Uani 1 1 d . . . . .
O15 O 0.3943(3) 0.4990(3) 0.29055(15) 0.0178(7) Uani 1 1 d . . . . .
O16 O 0.3376(3) 0.0009(3) 0.12168(15) 0.0201(7) Uani 1 1 d . . . . .
O17 O 0.0417(3) 0.1356(3) 0.14031(15) 0.0176(7) Uani 1 1 d . . . . .
O18 O 0.7358(3) 0.4376(3) 0.23230(18) 0.0318(9) Uani 1 1 d . . . . .
H18 H 0.7680 0.3932 0.2271 0.048 Uiso 1 1 calc R U . . .
O19 O 0.6619(3) 0.5285(3) 0.39619(16) 0.0183(7) Uani 1 1 d . . . . .
H19B H 0.6562 0.5532 0.4268 0.04(2) Uiso 1 1 d R . . . .
O20 O 0.2107(3) 0.1434(3) 0.10314(15) 0.0167(7) Uani 1 1 d . . . . .
O21 O 0.2178(3) -0.2304(3) 0.26303(18) 0.0301(9) Uani 1 1 d . . . . .
H21 H 0.2808 -0.2253 0.2728 0.045 Uiso 1 1 calc R U . . .
O22 O 0.0764(3) -0.1621(3) 0.21069(17) 0.0250(8) Uani 1 1 d . . . . .
O23 O 0.3635(3) 0.2550(3) 0.30572(16) 0.0199(7) Uani 1 1 d . . . . .
O24 O 0.2079(3) 0.2332(3) 0.42681(16) 0.0207(8) Uani 1 1 d . . . . .
O25 O 0.3618(3) 0.0083(3) 0.00170(18) 0.0280(9) Uani 1 1 d . . . . .
O26 O 0.4248(3) 0.2608(2) 0.41608(15) 0.0170(7) Uani 1 1 d . . . . .
O27 O 0.1352(3) -0.0052(3) 0.14739(15) 0.0169(7) Uani 1 1 d . . . . .
O28 O 0.3316(3) 0.1031(3) 0.46229(18) 0.0273(9) Uani 1 1 d . . . . .
O29 O 0.4796(3) 0.2541(3) 0.52837(15) 0.0202(7) Uani 1 1 d . . . . .
H29B H 0.4985 0.3005 0.5572 0.06(3) Uiso 1 1 d R . . . .
O30 O 0.7085(3) 0.3809(3) 0.32790(16) 0.0228(8) Uani 1 1 d . . . . .
O31 O 0.5626(3) 0.6619(3) 0.32993(18) 0.0270(9) Uani 1 1 d . . . . .
O32 O 0.5841(4) 0.3068(3) 0.2424(2) 0.0370(10) Uani 1 1 d . . . . .
O33 O 0.3828(3) 0.0575(3) 0.36496(17) 0.0301(9) Uani 1 1 d . . . . .
O34 O 0.1967(3) 0.4842(3) 0.30854(16) 0.0229(8) Uani 1 1 d . . . . .
O35 O -0.0555(3) 0.2988(3) 0.15330(16) 0.0241(8) Uani 1 1 d . . . . .
O36 O -0.1446(3) 0.3087(3) 0.23945(18) 0.0291(9) Uani 1 1 d . . . . .
O37 O 0.2347(3) 0.1551(3) -0.00346(16) 0.0208(8) Uani 1 1 d . . . . .
H37B H 0.1888 0.1287 -0.0263 0.031(19) Uiso 1 1 d R . . . .
O38 O 0.4147(3) 0.1733(3) 0.08000(17) 0.0242(8) Uani 1 1 d . . . . .
O39 O 0.2447(3) -0.1509(3) 0.17314(17) 0.0263(8) Uani 1 1 d . . . . .
O40 O 0.5193(3) 0.1068(3) 0.45438(16) 0.0215(8) Uani 1 1 d . . . . .
O41 O -0.0445(3) -0.0176(3) 0.20255(16) 0.0228(8) Uani 1 1 d . . . . .
O42 O 0.6261(3) 0.2430(3) 0.39487(15) 0.0207(8) Uani 1 1 d . . . . .
O43 O -0.1354(3) 0.1447(3) 0.19379(16) 0.0247(8) Uani 1 1 d . . . . .
O44 O -0.1337(3) 0.1372(3) 0.07514(15) 0.0186(7) Uani 1 1 d . . . . .
H44A H -0.1464 0.1107 0.0445 0.017(16) Uiso 1 1 d R . . . .
O45 O 0.1099(3) 0.3712(3) 0.37398(16) 0.0236(8) Uani 1 1 d . . . . .
O46 O 0.3234(3) 0.3184(3) 0.07651(18) 0.0276(9) Uani 1 1 d . . . . .
O47 O 0.7940(3) 0.3999(3) 0.44505(18) 0.0269(8) Uani 1 1 d . . . . .
O48 O 0.1648(3) 0.1314(3) 0.32295(18) 0.0315(9) Uani 1 1 d . . . . .
H48A H 0.1792 0.1633 0.3541 0.028(18) Uiso 1 1 d R . . . .
O49 O 0.2358(4) -0.0490(3) 0.26466(19) 0.0339(10) Uani 1 1 d . . . . .
O50 O 0.1339(3) 0.3168(3) 0.11310(16) 0.0214(8) Uani 1 1 d . . . . .
O51 O 0.4196(3) 0.2833(4) 0.17078(19) 0.0373(10) Uani 1 1 d . . . . .
O52 O 0.2716(3) 0.2236(3) 0.54873(18) 0.0308(9) Uani 1 1 d . . . . .
O53 O 0.3966(3) -0.0519(3) 0.44161(19) 0.0322(10) Uani 1 1 d . . . . .
H53 H 0.4085 -0.0560 0.4768 0.048 Uiso 1 1 calc R U . . .
O54 O -0.0593(3) 0.3256(3) 0.03680(18) 0.0285(9) Uani 1 1 d . . . . .
O55 O 0.0092(3) 0.4331(3) 0.29022(18) 0.0279(9) Uani 1 1 d . . . . .
H55 H -0.0405 0.3892 0.2906 0.042 Uiso 1 1 calc R U . . .
O56 O 0.6881(3) 0.2406(3) 0.51734(17) 0.0265(8) Uani 1 1 d . . . . .
O57 O 0.4190(3) 0.0933(3) 0.23234(19) 0.0319(9) Uani 1 1 d . . . . .
H57A H 0.4027 0.0650 0.1973 0.10(4) Uiso 1 1 d R . . . .
H57B H 0.4362 0.1557 0.2177 0.09(4) Uiso 1 1 d R . . . .
O58 O -0.2384(3) -0.0260(3) 0.12532(18) 0.0285(9) Uani 1 1 d . . . . .
O59 O 0.1422(3) 0.3852(3) 0.49375(18) 0.0286(9) Uani 1 1 d . . . . .
O60 O -0.2495(3) 0.2521(3) 0.1428(2) 0.0370(10) Uani 1 1 d . . . . .
H60 H -0.2549 0.3090 0.1375 0.056 Uiso 1 1 calc R U . . .
O61 O -0.1192(3) -0.2067(3) 0.13951(19) 0.0307(9) Uani 1 1 d . . . . .
O62 O 0.5160(3) 0.3430(3) 0.0932(2) 0.0430(12) Uani 1 1 d . . . . .
H62 H 0.5672 0.3229 0.1090 0.064 Uiso 1 1 calc R U . . .
O63 O 0.1614(3) 0.3372(3) -0.00696(18) 0.0291(9) Uani 1 1 d . . . . .
O64 O 0.2661(3) -0.1870(3) 0.05715(19) 0.0306(9) Uani 1 1 d . . . . .
C1 C 0.6546(7) 1.0748(6) 0.2790(5) 0.060(2) Uani 1 1 d . . . . .
H1 H 0.6486 1.1277 0.2568 0.072 Uiso 1 1 calc R U . . .
C2 C 0.6843(6) 0.9926(5) 0.2559(4) 0.0459(17) Uani 1 1 d . . . . .
H2 H 0.6988 0.9902 0.2183 0.055 Uiso 1 1 calc R U . . .
C3 C 0.6925(5) 0.9146(5) 0.2880(3) 0.0321(13) Uani 1 1 d . . . . .
C4 C 0.6696(6) 0.9219(6) 0.3436(3) 0.0485(18) Uani 1 1 d . . . . .
H4 H 0.6737 0.8700 0.3667 0.058 Uiso 1 1 calc R U . . .
C5 C 0.6409(7) 1.0054(8) 0.3646(4) 0.061(2) Uani 1 1 d . . . . .
H5 H 0.6257 1.0104 0.4020 0.073 Uiso 1 1 calc R U . . .
C6 C 0.7251(6) 0.8233(5) 0.2646(3) 0.0399(15) Uani 1 1 d . . . . .
H6A H 0.6656 0.7703 0.2578 0.048 Uiso 1 1 calc R U . . .
H6B H 0.7470 0.8347 0.2276 0.048 Uiso 1 1 calc R U . . .
C7 C 0.8118(6) 0.7920(6) 0.3044(4) 0.0498(19) Uani 1 1 d . . . . .
H7A H 0.7951 0.7912 0.3433 0.060 Uiso 1 1 calc R U . . .
H7B H 0.8750 0.8394 0.3059 0.060 Uiso 1 1 calc R U . . .
C8 C 0.8301(6) 0.6916(5) 0.2848(4) 0.0504(19) Uani 1 1 d . . . . .
H8A H 0.7670 0.6439 0.2834 0.061 Uiso 1 1 calc R U . . .
H8B H 0.8472 0.6922 0.2460 0.061 Uiso 1 1 calc R U . . .
C9 C 0.9801(6) 0.5722(6) 0.4025(3) 0.0473(18) Uani 1 1 d . . . . .
H9 H 0.9677 0.5294 0.4308 0.057 Uiso 1 1 calc R U . . .
C10 C 0.8992(6) 0.5978(5) 0.3671(4) 0.0461(18) Uani 1 1 d . . . . .
H10 H 0.8314 0.5719 0.3709 0.055 Uiso 1 1 calc R U . . .
C11 C 0.9172(5) 0.6622(5) 0.3255(3) 0.0405(16) Uani 1 1 d . . . . .
C12 C 1.0177(6) 0.6998(7) 0.3224(5) 0.068(3) Uani 1 1 d . . . . .
H12 H 1.0324 0.7444 0.2954 0.082 Uiso 1 1 calc R U . . .
C13 C 1.0964(6) 0.6726(7) 0.3582(5) 0.072(3) Uani 1 1 d . . . . .
H13 H 1.1648 0.6990 0.3559 0.086 Uiso 1 1 calc R U . . .
C14 C -0.0070(12) 0.5447(9) 0.1705(5) 0.097(4) Uani 1 1 d . . . . .
H14 H -0.0475 0.5300 0.1989 0.116 Uiso 1 1 calc R U . . .
C15 C 0.0947(13) 0.5618(8) 0.1849(5) 0.108(6) Uani 1 1 d . . . . .
H15 H 0.1253 0.5640 0.2237 0.130 Uiso 1 1 calc R U . . .
C16 C 0.1570(9) 0.5765(9) 0.1419(8) 0.117(4) Uani 1 1 d D . . . .
C17 C 0.1055(8) 0.5772(7) 0.0853(5) 0.068(3) Uani 1 1 d . . . . .
H17 H 0.1427 0.5878 0.0550 0.082 Uiso 1 1 calc R U . . .
C18 C 0.0016(7) 0.5624(7) 0.0752(4) 0.063(2) Uani 1 1 d . . . . .
H18A H -0.0330 0.5624 0.0375 0.076 Uiso 1 1 calc R U . . .
C19 C 0.2677(9) 0.6049(9) 0.1649(7) 0.117(4) Uani 1 1 d D . . . .
N4 N 0.5309(13) 0.8909(13) 0.1283(11) 0.078(6) Uani 0.5 1 d . . P A 1
C20 C 0.3232(18) 0.5603(12) 0.1256(9) 0.071(6) Uani 0.5 1 d D . P B 1
C21 C 0.4504(16) 0.5920(15) 0.1551(11) 0.065(5) Uani 0.5 1 d . . P B 1
C22 C 0.4934(13) 0.8663(16) 0.1778(14) 0.084(8) Uani 0.5 1 d . . P A 1
C23 C 0.4724(12) 0.7717(14) 0.1871(10) 0.066(5) Uani 0.5 1 d . . P A 1
C25 C 0.5284(16) 0.7267(17) 0.0976(9) 0.070(5) Uani 0.5 1 d . . P A 1
N4' N 0.6204(19) 0.784(2) 0.0745(8) 0.102(9) Uani 0.5 1 d . . P A 2
C20' C 0.3449(19) 0.618(4) 0.181(2) 0.18(2) Uani 0.5 1 d . . P B 2
C21' C 0.4484(16) 0.638(2) 0.1902(9) 0.079(7) Uani 0.5 1 d . . P B 2
C22' C 0.6390(19) 0.701(3) 0.0899(11) 0.101(10) Uani 0.5 1 d . . P A 2
C23' C 0.5813(15) 0.6501(17) 0.1283(10) 0.074(6) Uani 0.5 1 d . . P A 2
C25' C 0.4907(14) 0.7854(15) 0.1324(9) 0.064(5) Uani 0.5 1 d . . P A 2
C24 C 0.4975(7) 0.6968(7) 0.1473(4) 0.058(2) Uani 1 1 d . . . . .
C26 C 0.5529(10) 0.8268(11) 0.0920(6) 0.086(4) Uani 1 1 d . . . . .
N5 N 0.0991(11) 0.8072(12) 0.6649(7) 0.054(4) Uani 0.5 1 d G U P C 1
C27 C 0.0955(13) 0.7716(10) 0.6076(10) 0.065(4) Uani 0.5 1 d G U P C 1
C28 C 0.0586(16) 0.8236(18) 0.5623(5) 0.084(5) Uani 0.5 1 d G U P C 1
C29 C 0.0253(15) 0.9112(17) 0.5743(9) 0.080(5) Uani 0.5 1 d DG U P C 1
C30 C 0.0290(13) 0.9469(9) 0.6315(12) 0.075(5) Uani 0.5 1 d G U P C 1
C31 C 0.0659(13) 0.8948(14) 0.6768(6) 0.054(5) Uani 0.5 1 d G U P C 1
C32 C -0.021(2) 0.9670(18) 0.5288(10) 0.100(6) Uani 0.5 1 d D U P C 1
N5' N 0.0893(13) 0.853(2) 0.6834(5) 0.071(5) Uani 0.5 1 d G U P C 2
C27' C 0.1109(13) 0.7855(13) 0.6430(11) 0.073(6) Uani 0.5 1 d G U P C 2
C28' C 0.0897(15) 0.7975(11) 0.5840(9) 0.072(5) Uani 0.5 1 d G U P C 2
C29' C 0.0468(16) 0.8774(16) 0.5655(4) 0.079(5) Uani 0.5 1 d G U P C 2
C30' C 0.0252(14) 0.9451(10) 0.6060(10) 0.070(5) Uani 0.5 1 d G U P C 2
C31' C 0.0464(14) 0.9331(14) 0.6649(8) 0.069(5) Uani 0.5 1 d G U P C 2
C32' C 0.018(2) 0.866(2) 0.4988(11) 0.099(6) Uani 0.5 1 d . U P C 2
C33 C -0.051(2) 0.945(2) 0.4769(11) 0.103(6) Uani 0.5 1 d . U P . .
N1 N 0.6349(5) 1.0788(5) 0.3316(3) 0.0533(18) Uani 1 1 d . . . . .
H1A H 0.6173 1.1310 0.3455 0.064 Uiso 1 1 calc R U . . .
N2 N 1.0766(5) 0.6085(5) 0.3966(3) 0.0479(15) Uani 1 1 d . . . . .
H2A H 1.1275 0.5902 0.4181 0.058 Uiso 1 1 calc R U . . .
N3 N -0.0525(7) 0.5479(6) 0.1170(4) 0.071(2) Uani 1 1 d . . . . .
H3 H -0.1191 0.5402 0.1092 0.086 Uiso 1 1 calc R U . . .
O1W O 0.4097(4) 0.8526(4) 0.3215(3) 0.0582(15) Uani 1 1 d . . . . .
O2W O 0.6592(10) 0.3057(10) 0.0292(5) 0.062(3) Uani 0.5 1 d . . P . .
O3W O 0.7386(9) 0.4943(12) 0.1106(6) 0.074(4) Uani 0.5 1 d . . P . .
O4W O 0.3924(9) 0.4795(9) -0.0004(6) 0.065(3) Uani 0.5 1 d . . P . .
O5W O 0.1525(13) 0.9100(13) 0.3842(7) 0.094(5) Uani 0.5 1 d . . P . .
O6W O 0.5972(5) 0.0968(5) 0.1085(4) 0.088(2) Uani 1 1 d . . . . .

loop_
_atom_site_aniso_label
_atom_site_aniso_U_11
_atom_site_aniso_U_22
_atom_site_aniso_U_33
_atom_site_aniso_U_23
_atom_site_aniso_U_13
_atom_site_aniso_U_12
Mo1 0.0167(2) 0.0157(2) 0.0183(2) 0.00132(17) -0.00032(17) 0.00217(17)
Mo2 0.0189(2) 0.0125(2) 0.0171(2) 0.00177(16) -0.00171(17) 0.00393(16)
Mo3 0.0135(2) 0.0144(2) 0.0160(2) 0.00199(16) -0.00073(16) 0.00347(16)
Mo4 0.0141(2) 0.0183(2) 0.0169(2) 0.00044(17) 0.00042(16) 0.00272(16)
Mo5 0.0168(2) 0.0169(2) 0.0184(2) 0.00136(17) -0.00022(17) 0.00474(17)
Mo6 0.0145(2) 0.0135(2) 0.0166(2) 0.00231(16) 0.00181(16) 0.00289(16)
Mo7 0.0172(2) 0.0164(2) 0.0182(2) -0.00039(17) -0.00037(17) 0.00468(17)
Mo8 0.0153(2) 0.0146(2) 0.0175(2) 0.00107(16) 0.00046(16) 0.00420(16)
Mo9 0.0191(2) 0.0149(2) 0.0168(2) 0.00322(16) -0.00004(17) -0.00017(17)
Mo10 0.0172(2) 0.0169(2) 0.0173(2) 0.00149(17) 0.00032(17) 0.00117(17)
Mo11 0.0145(2) 0.0170(2) 0.0162(2) 0.00130(16) 0.00000(16) 0.00083(16)
Mo12 0.0153(2) 0.0196(2) 0.0165(2) -0.00084(17) 0.00158(16) 0.00266(17)
P1 0.0143(6) 0.0108(6) 0.0143(6) 0.0006(5) -0.0012(5) 0.0018(5)
P2 0.0201(6) 0.0207(7) 0.0181(6) 0.0004(5) 0.0032(5) 0.0057(5)
P3 0.0161(6) 0.0261(7) 0.0236(7) -0.0068(6) -0.0004(5) 0.0061(5)
P4 0.0149(6) 0.0213(7) 0.0198(7) -0.0005(5) -0.0030(5) 0.0044(5)
P5 0.0133(6) 0.0137(6) 0.0147(6) 0.0008(5) -0.0002(5) 0.0022(5)
P6 0.0163(6) 0.0233(7) 0.0279(7) -0.0022(6) -0.0002(5) 0.0000(5)
P7 0.0245(7) 0.0149(6) 0.0208(7) 0.0049(5) -0.0031(5) 0.0017(5)
P8 0.0274(7) 0.0121(6) 0.0203(7) 0.0021(5) -0.0066(5) 0.0015(5)
Mn1 0.0156(5) 0.0138(5) 0.0165(5) 0.0020(4) 0.0002(4) 0.0032(4)
Mn2 0.0265(4) 0.0166(4) 0.0183(4) 0.0012(3) -0.0035(3) 0.0024(3)
Mn3 0.0163(5) 0.0191(5) 0.0158(5) 0.0005(4) 0.0001(4) 0.0039(4)
Pb1 0.02581(12) 0.01848(11) 0.02306(11) 0.00064(8) 0.00145(8) 0.00282(8)
O1 0.0196(18) 0.0183(18) 0.0150(17) 0.0030(14) -0.0004(14) 0.0031(14)
O2 0.0128(16) 0.0155(17) 0.0176(17) -0.0017(13) 0.0015(13) 0.0022(13)
O3 0.0172(17) 0.0189(18) 0.0165(18) -0.0022(14) -0.0015(14) 0.0025(14)
O4 0.026(2) 0.024(2) 0.026(2) -0.0032(16) -0.0014(16) 0.0053(16)
O5 0.0145(17) 0.0126(16) 0.0193(17) 0.0020(13) 0.0012(14) 0.0038(13)
O6 0.0163(17) 0.0140(17) 0.0183(17) 0.0012(13) 0.0018(14) 0.0037(13)
O7 0.0167(17) 0.0172(17) 0.0187(18) -0.0008(14) 0.0000(14) 0.0042(14)
O8 0.0209(18) 0.0155(17) 0.0156(17) 0.0011(14) -0.0013(14) 0.0023(14)
O9 0.0207(18) 0.0192(18) 0.0133(17) -0.0005(14) 0.0008(14) 0.0042(14)
O10 0.0230(19) 0.0192(18) 0.0174(19) 0.0002(14) -0.0008(15) 0.0000(15)
O11 0.027(2) 0.024(2) 0.0218(19) 0.0067(15) 0.0077(16) 0.0100(16)
O12 0.0173(17) 0.0177(17) 0.0166(17) 0.0003(14) -0.0013(14) 0.0029(14)
O13 0.0223(19) 0.0193(19) 0.034(2) 0.0067(16) 0.0031(16) 0.0055(15)
O14 0.0143(16) 0.0135(16) 0.0187(17) 0.0014(13) 0.0000(13) 0.0035(13)
O15 0.0175(17) 0.0190(18) 0.0154(17) -0.0017(14) 0.0004(14) 0.0019(14)
O16 0.0171(17) 0.0232(19) 0.0185(18) 0.0023(15) -0.0028(14) 0.0042(15)
O17 0.0142(17) 0.0175(17) 0.0216(18) 0.0013(14) 0.0024(14) 0.0048(14)
O18 0.036(2) 0.036(2) 0.032(2) 0.0109(18) 0.0173(19) 0.0181(19)
O19 0.0168(17) 0.0167(17) 0.0207(19) -0.0006(15) 0.0025(14) 0.0026(14)
O20 0.0147(17) 0.0185(17) 0.0168(17) 0.0030(14) 0.0010(13) 0.0038(14)
O21 0.032(2) 0.025(2) 0.033(2) 0.0146(18) -0.0015(18) 0.0057(17)
O22 0.025(2) 0.026(2) 0.023(2) 0.0097(16) 0.0002(16) 0.0035(16)
O23 0.0218(18) 0.0163(17) 0.0193(18) 0.0013(14) -0.0010(15) 0.0007(14)
O24 0.0194(18) 0.0195(18) 0.0197(18) 0.0013(14) -0.0032(14) -0.0001(14)
O25 0.024(2) 0.033(2) 0.027(2) -0.0006(17) 0.0068(16) 0.0058(17)
O26 0.0186(17) 0.0130(16) 0.0187(18) 0.0021(14) -0.0007(14) 0.0039(14)
O27 0.0171(17) 0.0161(17) 0.0171(17) 0.0011(14) 0.0018(14) 0.0032(14)
O28 0.029(2) 0.0159(18) 0.035(2) 0.0067(16) 0.0017(17) -0.0016(16)
O29 0.0244(19) 0.0191(18) 0.0152(17) 0.0003(14) -0.0013(14) 0.0037(15)
O30 0.0212(19) 0.031(2) 0.0183(19) 0.0040(16) 0.0041(15) 0.0093(16)
O31 0.027(2) 0.0199(19) 0.034(2) 0.0089(16) 0.0065(17) 0.0019(16)
O32 0.038(2) 0.025(2) 0.042(3) -0.0031(19) -0.007(2) 0.0041(19)
O33 0.043(2) 0.021(2) 0.022(2) 0.0014(16) -0.0079(18) 0.0046(18)
O34 0.0177(18) 0.026(2) 0.0225(19) 0.0068(16) -0.0050(15) 0.0032(15)
O35 0.027(2) 0.0220(19) 0.024(2) -0.0046(15) 0.0053(16) 0.0054(16)
O36 0.0196(19) 0.036(2) 0.031(2) -0.0093(18) 0.0037(16) 0.0062(17)
O37 0.0194(18) 0.026(2) 0.0169(18) 0.0031(15) 0.0013(15) 0.0050(16)
O38 0.0149(18) 0.025(2) 0.030(2) -0.0008(16) 0.0008(15) 0.0017(15)
O39 0.025(2) 0.030(2) 0.025(2) 0.0100(17) -0.0005(16) 0.0113(17)
O40 0.027(2) 0.0124(17) 0.0229(19) 0.0015(14) -0.0034(15) 0.0053(15)
O41 0.0251(19) 0.0245(19) 0.0188(18) 0.0010(15) 0.0035(15) 0.0051(16)
O42 0.028(2) 0.0186(18) 0.0163(18) -0.0012(14) 0.0036(15) 0.0067(15)
O43 0.025(2) 0.027(2) 0.0219(19) -0.0048(16) 0.0046(16) 0.0063(16)
O44 0.0192(18) 0.0216(18) 0.0134(18) -0.0020(15) -0.0002(14) 0.0033(15)
O45 0.0171(18) 0.032(2) 0.0190(19) 0.0024(16) -0.0013(15) 0.0003(16)
O46 0.0201(19) 0.023(2) 0.036(2) 0.0038(17) -0.0030(17) 0.0005(16)
O47 0.0192(19) 0.030(2) 0.030(2) 0.0025(17) 0.0000(16) 0.0048(16)
O48 0.031(2) 0.037(2) 0.025(2) -0.0058(18) 0.0052(17) 0.0022(18)
O49 0.043(3) 0.022(2) 0.030(2) 0.0032(17) -0.0091(19) -0.0005(18)
O50 0.0217(19) 0.0180(18) 0.0222(19) -0.0026(15) 0.0006(15) 0.0018(15)
O51 0.030(2) 0.049(3) 0.028(2) -0.008(2) -0.0010(18) 0.005(2)
O52 0.032(2) 0.035(2) 0.026(2) 0.0084(18) 0.0073(17) 0.0027(18)
O53 0.045(3) 0.0147(19) 0.031(2) 0.0051(16) -0.0091(19) 0.0011(17)
O54 0.030(2) 0.027(2) 0.030(2) 0.0091(17) -0.0001(17) 0.0127(17)
O55 0.0187(19) 0.026(2) 0.036(2) 0.0019(17) -0.0055(16) 0.0059(16)
O56 0.027(2) 0.025(2) 0.025(2) 0.0063(16) -0.0045(16) 0.0047(16)
O57 0.028(2) 0.035(2) 0.033(2) -0.0016(19) 0.0036(18) 0.0079(18)
O58 0.0188(19) 0.033(2) 0.032(2) 0.0008(18) 0.0032(16) 0.0011(16)
O59 0.026(2) 0.034(2) 0.027(2) 0.0013(17) 0.0073(17) 0.0040(17)
O60 0.022(2) 0.041(3) 0.044(3) -0.007(2) -0.0104(19) 0.0123(19)
O61 0.026(2) 0.025(2) 0.037(2) 0.0032(18) 0.0026(18) -0.0042(17)
O62 0.023(2) 0.032(2) 0.070(3) -0.003(2) 0.010(2) -0.0054(18)
O63 0.030(2) 0.028(2) 0.031(2) 0.0133(17) 0.0048(17) 0.0071(17)
O64 0.034(2) 0.024(2) 0.036(2) -0.0007(17) 0.0076(18) 0.0115(17)
C1 0.060(5) 0.033(4) 0.094(7) 0.004(4) 0.027(5) 0.013(4)
C2 0.057(5) 0.038(4) 0.052(4) 0.008(3) 0.023(4) 0.019(3)
C3 0.032(3) 0.029(3) 0.038(3) 0.001(3) 0.008(3) 0.013(3)
C4 0.060(5) 0.053(5) 0.040(4) 0.005(3) 0.017(4) 0.024(4)
C5 0.062(5) 0.085(7) 0.041(4) -0.013(4) 0.014(4) 0.033(5)
C6 0.048(4) 0.033(3) 0.042(4) 0.000(3) 0.006(3) 0.016(3)
C7 0.042(4) 0.040(4) 0.065(5) -0.007(4) -0.008(4) 0.021(3)
C8 0.052(4) 0.032(4) 0.069(5) 0.004(4) 0.005(4) 0.018(3)
C9 0.047(4) 0.053(4) 0.050(4) 0.022(4) 0.018(3) 0.017(4)
C10 0.036(4) 0.043(4) 0.063(5) 0.014(4) 0.019(3) 0.004(3)
C11 0.039(4) 0.030(3) 0.059(4) 0.010(3) 0.018(3) 0.014(3)
C12 0.043(4) 0.068(6) 0.116(8) 0.063(6) 0.038(5) 0.028(4)
C13 0.034(4) 0.071(6) 0.126(9) 0.052(6) 0.035(5) 0.021(4)
C14 0.124(11) 0.086(8) 0.066(7) 0.021(6) 0.007(7) -0.020(8)
C15 0.163(14) 0.065(7) 0.063(7) 0.032(6) -0.051(8) -0.020(8)
C16 0.097(7) 0.066(5) 0.161(10) 0.031(6) -0.063(7) 0.009(5)
C17 0.068(6) 0.061(6) 0.076(6) 0.022(5) -0.004(5) 0.021(5)
C18 0.066(6) 0.073(6) 0.055(5) 0.026(5) -0.002(4) 0.031(5)
C19 0.097(7) 0.066(5) 0.161(10) 0.031(6) -0.063(7) 0.009(5)
N4 0.042(9) 0.051(9) 0.132(18) 0.023(11) -0.018(10) 0.005(7)
C20 0.110(17) 0.025(8) 0.070(12) -0.014(8) 0.021(12) -0.008(9)
C21 0.071(13) 0.060(11) 0.079(14) 0.016(10) 0.025(11) 0.036(10)
C22 0.024(8) 0.065(13) 0.16(2) 0.006(14) -0.007(11) 0.010(8)
C23 0.030(8) 0.065(12) 0.094(15) -0.015(10) -0.002(8) 0.003(8)
C25 0.065(12) 0.079(14) 0.059(11) 0.009(10) 0.008(9) -0.009(10)
N4' 0.081(15) 0.13(2) 0.062(11) 0.033(13) -0.001(10) -0.065(15)
C20' 0.044(13) 0.26(5) 0.22(4) 0.18(4) -0.025(18) -0.022(19)
C21' 0.068(13) 0.13(2) 0.047(11) 0.045(13) 0.029(10) -0.007(13)
C22' 0.064(14) 0.15(3) 0.077(16) -0.013(17) 0.031(12) -0.037(16)
C23' 0.049(10) 0.093(15) 0.078(13) 0.003(11) 0.020(9) 0.002(10)
C25' 0.053(10) 0.073(13) 0.060(11) 0.026(10) -0.002(9) -0.001(9)
C24 0.058(5) 0.069(6) 0.044(4) 0.019(4) 0.010(4) 0.001(4)
C26 0.063(7) 0.092(10) 0.090(9) 0.037(7) -0.006(6) -0.017(7)
N5 0.045(7) 0.081(9) 0.033(8) 0.013(7) 0.004(6) 0.001(7)
C27 0.062(8) 0.076(9) 0.057(10) 0.014(9) 0.009(8) 0.005(8)
C28 0.091(10) 0.093(11) 0.057(9) 0.029(9) 0.007(8) -0.011(9)
C29 0.083(9) 0.093(10) 0.058(9) 0.022(9) 0.001(8) 0.004(9)
C30 0.076(9) 0.082(9) 0.058(10) 0.026(8) -0.002(9) -0.002(8)
C31 0.049(8) 0.059(9) 0.047(8) 0.034(7) 0.004(7) -0.012(7)
C32 0.107(11) 0.098(11) 0.077(10) 0.028(9) -0.002(9) -0.017(10)
N5' 0.056(8) 0.092(11) 0.055(8) 0.022(9) 0.007(7) -0.016(9)
C27' 0.070(9) 0.091(10) 0.047(10) 0.037(9) -0.004(9) -0.014(9)
C28' 0.083(9) 0.078(9) 0.056(9) 0.035(8) 0.007(8) 0.009(8)
C29' 0.095(10) 0.078(10) 0.060(8) 0.034(8) -0.002(8) 0.007(9)
C30' 0.089(9) 0.081(9) 0.041(9) 0.005(8) 0.024(8) 0.002(8)
C31' 0.061(9) 0.085(10) 0.048(9) 0.028(8) 0.000(8) -0.024(9)
C32' 0.118(11) 0.096(11) 0.074(10) 0.021(9) 0.000(10) 0.004(10)
C33 0.106(12) 0.096(12) 0.077(11) 0.038(10) -0.040(10) -0.021(10)
N1 0.043(4) 0.042(4) 0.074(5) -0.022(3) 0.007(3) 0.017(3)
N2 0.042(3) 0.048(4) 0.063(4) 0.016(3) 0.013(3) 0.025(3)
N3 0.073(5) 0.063(5) 0.077(6) 0.016(4) 0.006(4) 0.011(4)
O1W 0.050(3) 0.042(3) 0.072(4) 0.005(3) -0.017(3) 0.002(2)
O2W 0.068(8) 0.085(9) 0.046(6) -0.010(6) 0.044(6) 0.023(6)
O3W 0.037(6) 0.115(11) 0.067(8) 0.047(8) 0.013(5) -0.010(6)
O4W 0.048(6) 0.063(7) 0.086(9) 0.043(7) 0.016(6) -0.001(6)
O5W 0.084(11) 0.099(12) 0.090(11) 0.003(9) 0.026(9) -0.017(9)
O6W 0.045(3) 0.069(4) 0.145(7) -0.009(4) -0.017(4) 0.028(3)

loop_
_atom_type_symbol
_atom_type_description
_atom_type_scat_dispersion_real
_atom_type_scat_dispersion_imag
_atom_type_scat_source
C C 0.0033 0.0016 'International Tables Vol C Tables 4.2.6.8 and 6.1.1.4'
H H 0.0000 0.0000 'International Tables Vol C Tables 4.2.6.8 and 6.1.1.4'
N N 0.0061 0.0033 'International Tables Vol C Tables 4.2.6.8 and 6.1.1.4'
O O 0.0106 0.0060 'International Tables Vol C Tables 4.2.6.8 and 6.1.1.4'
P P 0.1023 0.0942 'International Tables Vol C Tables 4.2.6.8 and 6.1.1.4'
Mo Mo -1.6832 0.6857 'International Tables Vol C Tables 4.2.6.8 and 6.1.1.4'
Mn Mn 0.3368 0.7283 'International Tables Vol C Tables 4.2.6.8 and 6.1.1.4'
Pb Pb -3.3944 10.1111 'International Tables Vol C Tables 4.2.6.8 and 6.1.1.4'

loop_
_geom_angle_atom_site_label_1
_geom_angle_atom_site_label_2
_geom_angle_atom_site_label_3
_geom_angle
_geom_angle_site_symmetry_1
_geom_angle_site_symmetry_3
O63 Mo1 O50 106.99(19) . .
O63 Mo1 O7 103.89(18) . .
O50 Mo1 O7 95.22(15) . .
O63 Mo1 O46 92.80(18) . .
O50 Mo1 O46 87.15(16) . .
O7 Mo1 O46 161.58(15) . .
O63 Mo1 O37 97.55(18) . .
O50 Mo1 O37 154.44(15) . .
O7 Mo1 O37 85.53(15) . .
O46 Mo1 O37 84.57(16) . .
O63 Mo1 O20 168.01(17) . .
O50 Mo1 O20 82.56(14) . .
O7 Mo1 O20 81.97(14) . .
O46 Mo1 O20 80.23(14) . .
O37 Mo1 O20 72.22(13) . .
O63 Mo1 Mo7 102.00(14) . .
O50 Mo1 Mo7 48.33(11) . .
O7 Mo1 Mo7 48.89(10) . .
O46 Mo1 Mo7 135.39(12) . .
O37 Mo1 Mo7 133.40(10) . .
O20 Mo1 Mo7 89.75(9) . .
O56 Mo2 O42 104.54(18) . .
O56 Mo2 O6 101.77(17) . .
O42 Mo2 O6 95.70(15) . .
O56 Mo2 O40 96.61(17) . .
O42 Mo2 O40 86.40(15) . .
O6 Mo2 O40 160.30(14) . .
O56 Mo2 O29 98.30(18) . .
O42 Mo2 O29 155.99(15) . .
O6 Mo2 O29 86.71(14) . .
O40 Mo2 O29 83.67(15) . .
O56 Mo2 O26 170.63(17) . .
O42 Mo2 O26 83.36(14) . .
O6 Mo2 O26 82.13(13) . .
O40 Mo2 O26 78.65(13) . .
O29 Mo2 O26 73.28(13) . .
O56 Mo2 Mo8 99.43(14) . .
O42 Mo2 Mo8 47.99(11) . .
O6 Mo2 Mo8 49.41(10) . .
O40 Mo2 Mo8 134.11(11) . .
O29 Mo2 Mo8 135.13(10) . .
O26 Mo2 Mo8 89.58(9) . .
O13 Mo3 O15 107.22(18) . .
O13 Mo3 O2 101.18(17) . .
O15 Mo3 O2 95.69(14) . .
O13 Mo3 O34 96.73(17) . .
O15 Mo3 O34 85.22(15) . .
O2 Mo3 O34 160.90(15) . .
O13 Mo3 O3 96.32(17) . .
O15 Mo3 O3 155.29(14) . .
O2 Mo3 O3 86.83(14) . .
O34 Mo3 O3 84.63(15) . .
O13 Mo3 O14 168.94(16) . .
O15 Mo3 O14 82.93(14) . .
O2 Mo3 O14 81.74(13) . .
O34 Mo3 O14 79.43(14) . .
O3 Mo3 O14 73.09(13) . .
O13 Mo3 Mo6 100.71(13) . .
O15 Mo3 Mo6 48.34(10) . .
O2 Mo3 Mo6 49.16(10) . .
O34 Mo3 Mo6 133.36(11) . .
O3 Mo3 Mo6 134.98(10) . .
O14 Mo3 Mo6 89.29(9) . .
O25 Mo4 O16 105.86(18) . .
O25 Mo4 O12 103.12(17) . .
O16 Mo4 O12 95.47(15) . .
O25 Mo4 O38 93.96(18) . .
O16 Mo4 O38 86.17(15) . .
O12 Mo4 O38 161.63(15) . .
O25 Mo4 O37 96.98(18) . .
O16 Mo4 O37 155.66(15) . .
O12 Mo4 O37 87.27(15) . .
O38 Mo4 O37 83.95(15) . .
O25 Mo4 O20 168.16(17) . .
O16 Mo4 O20 84.31(14) . .
O12 Mo4 O20 81.50(14) . .
O38 Mo4 O20 80.46(14) . .
O37 Mo4 O20 72.16(13) . .
O25 Mo4 Mo5 101.61(15) . .
O16 Mo4 Mo5 48.13(11) . .
O12 Mo4 Mo5 49.00(10) . .
O38 Mo4 Mo5 134.11(11) . .
O37 Mo4 Mo5 135.21(10) . .
O20 Mo4 Mo5 89.67(9) . .
O64 Mo5 O16 104.85(19) . .
O64 Mo5 O12 102.50(18) . .
O16 Mo5 O12 94.82(15) . .
O64 Mo5 O39 98.22(19) . .
O16 Mo5 O39 86.44(16) . .
O12 Mo5 O39 158.15(15) . .
O64 Mo5 O10 98.96(18) . .
O16 Mo5 O10 155.29(15) . .
O12 Mo5 O10 86.28(15) . .
O39 Mo5 O10 83.71(15) . .
O64 Mo5 O27 171.14(17) . .
O16 Mo5 O27 82.99(14) . .
O12 Mo5 O27 80.61(14) . .
O39 Mo5 O27 77.89(14) . .
O10 Mo5 O27 72.82(13) . .
O64 Mo5 Mo4 100.34(15) . .
O16 Mo5 Mo4 47.61(11) . .
O12 Mo5 Mo4 48.84(10) . .
O39 Mo5 Mo4 133.47(12) . .
O10 Mo5 Mo4 133.96(10) . .
O27 Mo5 Mo4 87.97(9) . .
O31 Mo6 O15 106.23(18) . .
O31 Mo6 O2 102.87(17) . .
O15 Mo6 O2 95.35(14) . .
O31 Mo6 O11 96.00(18) . .
O15 Mo6 O11 85.93(15) . .
O2 Mo6 O11 159.87(14) . .
O31 Mo6 O19 97.65(17) . .
O15 Mo6 O19 155.38(14) . .
O2 Mo6 O19 84.94(14) . .
O11 Mo6 O19 85.67(15) . .
O31 Mo6 O5 169.35(16) . .
O15 Mo6 O5 82.58(14) . .
O2 Mo6 O5 81.84(13) . .
O11 Mo6 O5 78.40(14) . .
O19 Mo6 O5 73.06(13) . .
O31 Mo6 Mo3 101.24(14) . .
O15 Mo6 Mo3 48.23(10) . .
O2 Mo6 Mo3 48.92(10) . .
O11 Mo6 Mo3 133.85(11) . .
O19 Mo6 Mo3 132.87(10) . .
O5 Mo6 Mo3 89.08(9) . .
O54 Mo7 O50 106.83(18) . .
O54 Mo7 O7 101.55(18) . .
O50 Mo7 O7 95.04(15) . .
O54 Mo7 O35 95.22(18) . .
O50 Mo7 O35 88.36(15) . .
O7 Mo7 O35 161.08(15) . .
O54 Mo7 O44 99.71(18) . .
O50 Mo7 O44 152.81(15) . .
O7 Mo7 O44 85.22(14) . .
O35 Mo7 O44 83.36(15) . .
O54 Mo7 O17 171.03(17) . .
O50 Mo7 O17 81.06(14) . .
O7 Mo7 O17 81.64(14) . .
O35 Mo7 O17 80.51(14) . .
O44 Mo7 O17 72.06(13) . .
O54 Mo7 Mo1 100.07(15) . .
O50 Mo7 Mo1 48.33(11) . .
O7 Mo7 Mo1 48.69(10) . .
O35 Mo7 Mo1 136.58(11) . .
O44 Mo7 Mo1 132.57(10) . .
O17 Mo7 Mo1 88.36(9) . .
O47 Mo8 O42 106.14(18) . .
O47 Mo8 O6 100.73(17) . .
O42 Mo8 O6 95.48(15) . .
O47 Mo8 O30 95.80(18) . .
O42 Mo8 O30 86.96(15) . .
O6 Mo8 O30 161.87(14) . .
O47 Mo8 O19 98.82(17) . .
O42 Mo8 O19 153.82(15) . .
O6 Mo8 O19 87.37(14) . .
O30 Mo8 O19 82.75(15) . .
O47 Mo8 O5 170.93(17) . .
O42 Mo8 O5 82.50(14) . .
O6 Mo8 O5 80.80(13) . .
O30 Mo8 O5 81.71(14) . .
O19 Mo8 O5 72.25(13) . .
O47 Mo8 Mo2 99.85(14) . .
O42 Mo8 Mo2 48.32(11) . .
O6 Mo8 Mo2 48.86(10) . .
O30 Mo8 Mo2 135.12(11) . .
O19 Mo8 Mo2 134.83(10) . .
O5 Mo8 Mo2 87.91(9) . .
O52 Mo9 O24 104.98(19) . .
O52 Mo9 O1 103.16(18) . .
O24 Mo9 O1 94.98(15) . .
O52 Mo9 O28 98.75(19) . .
O24 Mo9 O28 85.83(16) . .
O1 Mo9 O28 157.04(15) . .
O52 Mo9 O29 97.19(18) . .
O24 Mo9 O29 157.13(15) . .
O1 Mo9 O29 85.21(14) . .
O28 Mo9 O29 85.33(15) . .
O52 Mo9 O26 168.58(17) . .
O24 Mo9 O26 84.76(14) . .
O1 Mo9 O26 81.52(13) . .
O28 Mo9 O26 75.70(14) . .
O29 Mo9 O26 72.62(13) . .
O52 Mo9 Mo11 101.18(15) . .
O24 Mo9 Mo11 47.77(11) . .
O1 Mo9 Mo11 48.78(10) . .
O28 Mo9 Mo11 132.79(11) . .
O29 Mo9 Mo11 133.14(10) . .
O26 Mo9 Mo11 89.76(9) . .
O61 Mo10 O41 105.19(19) . .
O61 Mo10 O9 102.62(18) . .
O41 Mo10 O9 94.88(15) . .
O61 Mo10 O22 97.48(18) . .
O41 Mo10 O22 87.95(16) . .
O9 Mo10 O22 158.17(15) . .
O61 Mo10 O10 98.18(18) . .
O41 Mo10 O10 156.03(15) . .
O9 Mo10 O10 85.00(14) . .
O22 Mo10 O10 83.76(15) . .
O61 Mo10 O27 170.03(17) . .
O41 Mo10 O27 84.04(14) . .
O9 Mo10 O27 79.93(13) . .
O22 Mo10 O27 78.84(14) . .
O10 Mo10 O27 72.30(13) . .
O61 Mo10 Mo12 100.82(15) . .
O41 Mo10 Mo12 47.61(11) . .
O9 Mo10 Mo12 48.85(10) . .
O22 Mo10 Mo12 134.97(12) . .
O10 Mo10 Mo12 132.83(10) . .
O27 Mo10 Mo12 88.14(9) . .
O59 Mo11 O24 106.15(19) . .
O59 Mo11 O1 102.53(18) . .
O24 Mo11 O1 95.22(15) . .
O59 Mo11 O45 95.80(18) . .
O24 Mo11 O45 87.58(16) . .
O1 Mo11 O45 159.85(15) . .
O59 Mo11 O3 98.45(18) . .
O24 Mo11 O3 154.14(15) . .
O1 Mo11 O3 86.96(14) . .
O45 Mo11 O3 82.08(15) . .
O59 Mo11 O14 169.68(17) . .
O24 Mo11 O14 83.62(14) . .
O1 Mo11 O14 79.42(13) . .
O45 Mo11 O14 81.08(14) . .
O3 Mo11 O14 71.43(13) . .
O59 Mo11 Mo9 101.61(15) . .
O24 Mo11 Mo9 47.88(11) . .
O1 Mo11 Mo9 48.90(10) . .
O45 Mo11 Mo9 135.07(12) . .
O3 Mo11 Mo9 134.40(10) . .
O14 Mo11 Mo9 87.35(8) . .
O58 Mo12 O41 106.28(18) . .
O58 Mo12 O9 100.54(18) . .
O41 Mo12 O9 96.11(15) . .
O58 Mo12 O43 95.72(18) . .
O41 Mo12 O43 86.25(16) . .
O9 Mo12 O43 162.16(15) . .
O58 Mo12 O44 97.69(17) . .
O41 Mo12 O44 154.60(15) . .
O9 Mo12 O44 87.51(14) . .
O43 Mo12 O44 83.07(15) . .
O58 Mo12 O17 169.00(17) . .
O41 Mo12 O17 84.08(15) . .
O9 Mo12 O17 81.63(14) . .
O43 Mo12 O17 81.04(14) . .
O44 Mo12 O17 71.54(13) . .
O58 Mo12 Mo10 100.10(15) . .
O41 Mo12 Mo10 48.44(11) . .
O9 Mo12 Mo10 49.29(10) . .
O43 Mo12 Mo10 134.54(11) . .
O44 Mo12 Mo10 135.50(10) . .
O17 Mo12 Mo10 89.51(9) . .
O23 P1 O26 114.6(2) . .
O23 P1 O5 110.5(2) . .
O26 P1 O5 107.14(19) . .
O23 P1 O14 109.0(2) . .
O26 P1 O14 106.7(2) . .
O5 P1 O14 108.68(19) . .
O30 P2 O11 114.7(2) . .
O30 P2 O32 105.9(2) . .
O11 P2 O32 112.9(2) . .
O30 P2 O18 108.0(2) . .
O11 P2 O18 106.3(2) . .
O32 P2 O18 108.9(3) . .
O36 P3 O35 110.4(2) . .
O36 P3 O43 109.5(2) . .
O35 P3 O43 112.2(2) . .
O36 P3 O60 106.4(2) . .
O35 P3 O60 109.0(3) . .
O43 P3 O60 109.1(2) . .
O4 P4 O45 111.6(2) . .
O4 P4 O34 111.1(2) . .
O45 P4 O34 111.4(2) . .
O4 P4 O55 111.7(2) . .
O45 P4 O55 107.0(2) . .
O34 P4 O55 103.7(2) . .
O8 P5 O27 113.2(2) . .
O8 P5 O17 110.7(2) . .
O27 P5 O17 108.1(2) . .
O8 P5 O20 108.3(2) . .
O27 P5 O20 107.7(2) . .
O17 P5 O20 108.7(2) . .
O51 P6 O46 110.6(3) . .
O51 P6 O38 112.8(3) . .
O46 P6 O38 111.6(2) . .
O51 P6 O62 107.7(3) . .
O46 P6 O62 107.1(3) . .
O38 P6 O62 106.8(2) . .
O49 P7 O22 114.0(3) . .
O49 P7 O39 113.4(3) . .
O22 P7 O39 110.2(2) . .
O49 P7 O21 108.9(2) . .
O22 P7 O21 103.9(2) . .
O39 P7 O21 105.7(2) . .
O33 P8 O28 115.8(2) . .
O33 P8 O40 112.2(2) . .
O28 P8 O40 109.9(2) . .
O33 P8 O53 105.0(2) . .
O28 P8 O53 107.8(2) . .
O40 P8 O53 105.5(2) . .
O6 Mn1 O6 180.0 2_666 .
O6 Mn1 O1 84.53(13) 2_666 .
O6 Mn1 O1 95.47(13) . .
O6 Mn1 O1 95.47(13) 2_666 2_666
O6 Mn1 O1 84.53(13) . 2_666
O1 Mn1 O1 180.00(15) . 2_666
O6 Mn1 O2 84.14(13) 2_666 .
O6 Mn1 O2 95.86(13) . .
O1 Mn1 O2 98.26(12) . .
O1 Mn1 O2 81.74(12) 2_666 .
O6 Mn1 O2 95.86(13) 2_666 2_666
O6 Mn1 O2 84.14(13) . 2_666
O1 Mn1 O2 81.74(12) . 2_666
O1 Mn1 O2 98.26(12) 2_666 2_666
O2 Mn1 O2 180.00(17) . 2_666
O49 Mn2 O33 90.71(16) . .
O49 Mn2 O48 95.98(18) . .
O33 Mn2 O48 99.45(17) . .
O49 Mn2 O57 92.28(18) . .
O33 Mn2 O57 98.03(17) . .
O48 Mn2 O57 160.54(17) . .
O49 Mn2 O23 174.30(16) . .
O33 Mn2 O23 94.46(15) . .
O48 Mn2 O23 85.53(15) . .
O57 Mn2 O23 84.65(15) . .
O49 Mn2 O8 95.65(15) . .
O33 Mn2 O8 173.48(14) . .
O48 Mn2 O8 78.51(15) . .
O57 Mn2 O8 83.18(15) . .
O23 Mn2 O8 79.24(13) . .
O9 Mn3 O9 180.0 2 .
O9 Mn3 O12 94.21(13) 2 2
O9 Mn3 O12 85.80(13) . 2
O9 Mn3 O12 85.80(13) 2 .
O9 Mn3 O12 94.20(13) . .
O12 Mn3 O12 180.0 2 .
O9 Mn3 O7 81.84(13) 2 .
O9 Mn3 O7 98.16(13) . .
O12 Mn3 O7 84.02(13) 2 .
O12 Mn3 O7 95.98(13) . .
O9 Mn3 O7 98.16(13) 2 2
O9 Mn3 O7 81.84(13) . 2
O12 Mn3 O7 95.98(13) 2 2
O12 Mn3 O7 84.02(13) . 2
O7 Mn3 O7 180.00(5) . 2
O4 Pb1 O8 79.12(13) . .
O4 Pb1 O23 87.46(13) . .
O8 Pb1 O23 72.78(12) . .
O4 Pb1 O51 160.79(15) . .
O8 Pb1 O51 82.52(14) . .
O23 Pb1 O51 81.73(13) . .
Mo11 O1 Mo9 82.32(13) . .
Mo11 O1 Mn1 132.60(17) . .
Mo9 O1 Mn1 135.70(18) . .
Mo3 O2 Mo6 81.92(13) . .
Mo3 O2 Mn1 131.76(17) . .
Mo6 O2 Mn1 134.98(17) . .
Mo11 O3 Mo3 112.68(16) . .
Mo11 O3 H3B 111.4 . .
Mo3 O3 H3B 104.1 . .
P4 O4 Pb1 117.4(2) . .
P1 O5 Mo6 124.68(19) . .
P1 O5 Mo8 128.22(19) . .
Mo6 O5 Mo8 100.39(13) . .
Mo2 O6 Mo8 81.74(13) . .
Mo2 O6 Mn1 135.18(18) . .
Mo8 O6 Mn1 133.89(17) . .
Mo1 O7 Mo7 82.41(13) . .
Mo1 O7 Mn3 134.12(17) . .
Mo7 O7 Mn3 132.13(18) . .
P5 O8 Mn2 133.2(2) . .
P5 O8 Pb1 120.13(19) . .
Mn2 O8 Pb1 105.13(14) . .
Mo12 O9 Mo10 81.86(13) . .
Mo12 O9 Mn3 131.99(18) . .
Mo10 O9 Mn3 137.69(18) . .
Mo5 O10 Mo10 114.86(16) . .
Mo5 O10 H10B 99.4 . .
Mo10 O10 H10B 110.7 . .
P2 O11 Mo6 133.0(2) . .
Mo4 O12 Mo5 82.17(13) . .
Mo4 O12 Mn3 133.19(18) . .
Mo5 O12 Mn3 135.05(18) . .
P1 O14 Mo3 124.96(19) . .
P1 O14 Mo11 128.39(19) . .
Mo3 O14 Mo11 101.82(13) . .
Mo3 O15 Mo6 83.44(14) . .
Mo4 O16 Mo5 84.26(14) . .
P5 O17 Mo7 125.6(2) . .
P5 O17 Mo12 126.4(2) . .
Mo7 O17 Mo12 100.88(13) . .
P2 O18 H18 109.5 . .
Mo8 O19 Mo6 113.54(16) . .
Mo8 O19 H19B 105.4 . .
Mo6 O19 H19B 104.0 . .
P5 O20 Mo1 125.24(19) . .
P5 O20 Mo4 126.6(2) . .
Mo1 O20 Mo4 102.17(14) . .
P7 O21 H21 109.5 . .
P7 O22 Mo10 130.9(2) . .
P1 O23 Mn2 130.8(2) . .
P1 O23 Pb1 119.12(19) . .
Mn2 O23 Pb1 102.77(14) . .
Mo11 O24 Mo9 84.35(14) . .
P1 O26 Mo2 126.3(2) . .
P1 O26 Mo9 126.0(2) . .
Mo2 O26 Mo9 98.83(13) . .
P5 O27 Mo5 126.6(2) . .
P5 O27 Mo10 126.6(2) . .
Mo5 O27 Mo10 99.31(13) . .
P8 O28 Mo9 132.8(2) . .
Mo2 O29 Mo9 114.78(16) . .
Mo2 O29 H29B 114.4 . .
Mo9 O29 H29B 112.0 . .
P2 O30 Mo8 132.4(2) . .
P8 O33 Mn2 151.4(3) . .
P4 O34 Mo3 134.9(2) . .
P3 O35 Mo7 128.9(2) . .
Mo4 O37 Mo1 112.52(16) . .
Mo4 O37 H37B 110.6 . .
Mo1 O37 H37B 103.8 . .
P6 O38 Mo4 132.9(2) . .
P7 O39 Mo5 133.3(2) . .
P8 O40 Mo2 128.9(2) . .
Mo12 O41 Mo10 83.95(15) . .
Mo8 O42 Mo2 83.70(14) . .
P3 O43 Mo12 128.3(2) . .
Mo7 O44 Mo12 114.64(16) . .
Mo7 O44 H44A 109.2 . .
Mo12 O44 H44A 108.9 . .
P4 O45 Mo11 134.6(2) . .
P6 O46 Mo1 133.5(2) . .
Mn2 O48 H48A 114.1 . .
P7 O49 Mn2 160.4(3) . .
Mo1 O50 Mo7 83.34(14) . .
P6 O51 Pb1 123.6(2) . .
P8 O53 H53 109.5 . .
P4 O55 H55 109.5 . .
Mn2 O57 H57A 120.4 . .
Mn2 O57 H57B 111.0 . .
H57A O57 H57B 90.7 . .
P3 O60 H60 109.5 . .
P6 O62 H62 109.5 . .
N1 C1 C2 120.0(8) . .
N1 C1 H1 120.0 . .
C2 C1 H1 120.0 . .
C3 C2 C1 120.3(8) . .
C3 C2 H2 119.8 . .
C1 C2 H2 119.8 . .
C2 C3 C4 117.4(6) . .
C2 C3 C6 122.1(6) . .
C4 C3 C6 120.4(6) . .
C5 C4 C3 120.0(8) . .
C5 C4 H4 120.0 . .
C3 C4 H4 120.0 . .
N1 C5 C4 119.8(8) . .
N1 C5 H5 120.1 . .
C4 C5 H5 120.1 . .
C7 C6 C3 113.7(6) . .
C7 C6 H6A 108.8 . .
C3 C6 H6A 108.8 . .
C7 C6 H6B 108.8 . .
C3 C6 H6B 108.8 . .
H6A C6 H6B 107.7 . .
C6 C7 C8 112.2(6) . .
C6 C7 H7A 109.2 . .
C8 C7 H7A 109.2 . .
C6 C7 H7B 109.2 . .
C8 C7 H7B 109.2 . .
H7A C7 H7B 107.9 . .
C11 C8 C7 111.0(7) . .
C11 C8 H8A 109.4 . .
C7 C8 H8A 109.4 . .
C11 C8 H8B 109.4 . .
C7 C8 H8B 109.4 . .
H8A C8 H8B 108.0 . .
N2 C9 C10 119.7(7) . .
N2 C9 H9 120.2 . .
C10 C9 H9 120.2 . .
C9 C10 C11 120.3(7) . .
C9 C10 H10 119.8 . .
C11 C10 H10 119.8 . .
C12 C11 C10 117.7(7) . .
C12 C11 C8 120.1(7) . .
C10 C11 C8 122.2(7) . .
C13 C12 C11 120.4(8) . .
C13 C12 H12 119.8 . .
C11 C12 H12 119.8 . .
N2 C13 C12 120.5(7) . .
N2 C13 H13 119.8 . .
C12 C13 H13 119.8 . .
N3 C14 C15 121.5(12) . .
N3 C14 H14 119.2 . .
C15 C14 H14 119.2 . .
C14 C15 C16 120.0(10) . .
C14 C15 H15 120.0 . .
C16 C15 H15 120.0 . .
C17 C16 C15 116.6(11) . .
C17 C16 C19 128.8(16) . .
C15 C16 C19 113.8(14) . .
C18 C17 C16 118.9(12) . .
C18 C17 H17 120.5 . .
C16 C17 H17 120.5 . .
N3 C18 C17 121.8(9) . .
N3 C18 H18A 119.1 . .
C17 C18 H18A 119.1 . .
C20' C19 C16 175(3) . .
C20 C19 C16 107.6(17) . .
C26 N4 C22 122.7(17) . .
C19 C20 C21 105.9(14) . .
C24 C21 C20 113.7(14) . .
C23 C22 N4 119(2) . .
C22 C23 C24 120(2) . .
C24 C25 C26 118.9(19) . .
C26 N4' C22' 124.3(19) . .
C19 C20' C21' 167(4) . .
C20' C21' C24 116.8(19) . .
N4' C22' C23' 120(3) . .
C22' C23' C24 116(2) . .
C24 C25' C26 119.0(19) . .
C25 C24 C23 117.0(15) . .
C25' C24 C21' 130.9(17) . .
C25' C24 C23' 117.8(14) . .
C21' C24 C23' 110.2(16) . .
C25 C24 C21 124.3(15) . .
C23 C24 C21 115.0(13) . .
N4 C26 C25 121.4(16) . .
N4' C26 C25' 121.4(17) . .
C27 N5 C31 120.0 . .
C28 C27 N5 120.0 . .
C27 C28 C29 120.0 . .
C30 C29 C28 120.0 . .
C30 C29 C32 117(2) . .
C28 C29 C32 123(2) . .
C29 C30 C31 120.0 . .
C30 C31 N5 120.0 . .
C33 C32 C33 97(2) . 2_576
C33 C32 C29 131(3) . .
C33 C32 C29 110.2(19) 2_576 .
C33 C32 C32 53.8(16) . 2_576
C33 C32 C32 42.8(14) 2_576 2_576
C29 C32 C32 137(3) . 2_576
C27' N5' C31' 120.0 . .
C28' C27' N5' 120.0 . .
C27' C28' C29' 120.0 . .
C30' C29' C28' 120.0 . .
C30' C29' C32' 130(2) . .
C28' C29' C32' 110(2) . .
C29' C30' C31' 120.0 . .
C30' C31' N5' 120.0 . .
C29' C32' C33 111(2) . .
C32 C33 C32 83(2) . 2_576
C32 C33 C33 46.1(15) . 2_576
C32 C33 C33 37.3(12) 2_576 2_576
C32' C33 C33 92.0(19) . 2_576
C1 N1 C5 122.4(7) . .
C1 N1 H1A 118.8 . .
C5 N1 H1A 118.8 . .
C9 N2 C13 121.3(7) . .
C9 N2 H2A 119.3 . .
C13 N2 H2A 119.3 . .
C18 N3 C14 121.0(11) . .
C18 N3 H3 119.5 . .
C14 N3 H3 119.5 . .

loop_
_geom_bond_atom_site_label_1
_geom_bond_atom_site_label_2
_geom_bond_distance
_geom_bond_site_symmetry_2
Mo1 O63 1.670(4) .
Mo1 O50 1.946(4) .
Mo1 O7 1.961(4) .
Mo1 O46 2.074(4) .
Mo1 O37 2.113(4) .
Mo1 O20 2.249(3) .
Mo1 Mo7 2.5879(8) .
Mo2 O56 1.668(4) .
Mo2 O42 1.939(4) .
Mo2 O6 1.963(3) .
Mo2 O40 2.072(4) .
Mo2 O29 2.083(4) .
Mo2 O26 2.305(3) .
Mo2 Mo8 2.5801(7) .
Mo3 O13 1.672(4) .
Mo3 O15 1.934(4) .
Mo3 O2 1.962(3) .
Mo3 O34 2.040(4) .
Mo3 O3 2.127(4) .
Mo3 O14 2.238(3) .
Mo3 Mo6 2.5768(9) .
Mo4 O25 1.683(4) .
Mo4 O16 1.921(4) .
Mo4 O12 1.967(4) .
Mo4 O38 2.083(4) .
Mo4 O37 2.105(4) .
Mo4 O20 2.259(3) .
Mo4 Mo5 2.5883(8) .
Mo5 O64 1.678(4) .
Mo5 O16 1.937(4) .
Mo5 O12 1.972(3) .
Mo5 O39 2.009(4) .
Mo5 O10 2.083(4) .
Mo5 O27 2.310(3) .
Mo6 O31 1.670(4) .
Mo6 O15 1.938(3) .
Mo6 O2 1.969(3) .
Mo6 O11 2.079(4) .
Mo6 O19 2.091(4) .
Mo6 O5 2.253(3) .
Mo7 O54 1.669(4) .
Mo7 O50 1.946(4) .
Mo7 O7 1.967(4) .
Mo7 O35 2.058(4) .
Mo7 O44 2.086(4) .
Mo7 O17 2.285(4) .
Mo8 O47 1.675(4) .
Mo8 O42 1.929(4) .
Mo8 O6 1.980(3) .
Mo8 O30 2.050(4) .
Mo8 O19 2.087(4) .
Mo8 O5 2.296(3) .
Mo9 O52 1.669(4) .
Mo9 O24 1.933(4) .
Mo9 O1 1.972(4) .
Mo9 O28 2.058(4) .
Mo9 O29 2.093(4) .
Mo9 O26 2.327(4) .
Mo9 Mo11 2.5931(8) .
Mo10 O61 1.671(4) .
Mo10 O41 1.942(4) .
Mo10 O9 1.976(3) .
Mo10 O22 2.045(4) .
Mo10 O10 2.102(4) .
Mo10 O27 2.318(3) .
Mo10 Mo12 2.5804(8) .
Mo11 O59 1.673(4) .
Mo11 O24 1.929(4) .
Mo11 O1 1.968(4) .
Mo11 O45 2.029(4) .
Mo11 O3 2.125(4) .
Mo11 O14 2.321(3) .
Mo12 O58 1.679(4) .
Mo12 O41 1.917(4) .
Mo12 O9 1.963(3) .
Mo12 O43 2.076(4) .
Mo12 O44 2.108(4) .
Mo12 O17 2.292(3) .
P1 O23 1.521(4) .
P1 O26 1.538(4) .
P1 O5 1.544(4) .
P1 O14 1.549(4) .
P2 O30 1.504(4) .
P2 O11 1.510(4) .
P2 O32 1.548(4) .
P2 O18 1.553(4) .
P3 O36 1.519(4) .
P3 O35 1.521(4) .
P3 O43 1.525(4) .
P3 O60 1.565(4) .
P4 O4 1.511(4) .
P4 O45 1.522(4) .
P4 O34 1.531(4) .
P4 O55 1.556(4) .
P5 O8 1.513(4) .
P5 O27 1.533(4) .
P5 O17 1.537(4) .
P5 O20 1.555(4) .
P6 O51 1.506(5) .
P6 O46 1.518(4) .
P6 O38 1.528(4) .
P6 O62 1.567(4) .
P7 O49 1.483(4) .
P7 O22 1.519(4) .
P7 O39 1.536(4) .
P7 O21 1.574(4) .
P8 O33 1.486(4) .
P8 O28 1.523(4) .
P8 O40 1.549(4) .
P8 O53 1.568(4) .
Mn1 O6 2.168(3) 2_666
Mn1 O6 2.168(3) .
Mn1 O1 2.202(4) .
Mn1 O1 2.202(4) 2_666
Mn1 O2 2.209(3) .
Mn1 O2 2.209(3) 2_666
Mn2 O49 2.043(4) .
Mn2 O33 2.096(4) .
Mn2 O48 2.171(4) .
Mn2 O57 2.230(4) .
Mn2 O23 2.230(4) .
Mn2 O8 2.304(4) .
Mn3 O9 2.163(3) 2
Mn3 O9 2.163(3) .
Mn3 O12 2.222(3) 2
Mn3 O12 2.222(3) .
Mn3 O7 2.245(4) .
Mn3 O7 2.245(4) 2
Pb1 O4 2.361(4) .
Pb1 O8 2.363(3) .
Pb1 O23 2.507(4) .
Pb1 O51 2.662(5) .
O3 H3B 0.7974 .
O10 H10B 0.7771 .
O18 H18 0.8200 .
O19 H19B 0.7948 .
O21 H21 0.8200 .
O29 H29B 0.8804 .
O37 H37B 0.7677 .
O44 H44A 0.7662 .
O48 H48A 0.8086 .
O53 H53 0.8200 .
O55 H55 0.8200 .
O57 H57A 0.8670 .
O57 H57B 0.9561 .
O60 H60 0.8200 .
O62 H62 0.8200 .
C1 N1 1.297(12) .
C1 C2 1.376(11) .
C1 H1 0.9300 .
C2 C3 1.365(10) .
C2 H2 0.9300 .
C3 C4 1.381(10) .
C3 C6 1.506(9) .
C4 C5 1.367(11) .
C4 H4 0.9300 .
C5 N1 1.320(12) .
C5 H5 0.9300 .
C6 C7 1.501(10) .
C6 H6A 0.9700 .
C6 H6B 0.9700 .
C7 C8 1.511(10) .
C7 H7A 0.9700 .
C7 H7B 0.9700 .
C8 C11 1.506(10) .
C8 H8A 0.9700 .
C8 H8B 0.9700 .
C9 N2 1.325(10) .
C9 C10 1.359(11) .
C9 H9 0.9300 .
C10 C11 1.380(10) .
C10 H10 0.9300 .
C11 C12 1.362(11) .
C12 C13 1.352(13) .
C12 H12 0.9300 .
C13 N2 1.325(11) .
C13 H13 0.9300 .
C14 N3 1.307(14) .
C14 C15 1.314(19) .
C14 H14 0.9300 .
C15 C16 1.40(2) .
C15 H15 0.9300 .
C16 C17 1.394(17) .
C16 C19 1.459(9) .
C17 C18 1.338(13) .
C17 H17 0.9300 .
C18 N3 1.304(13) .
C18 H18A 0.9300 .
C19 C20' 1.02(3) .
C19 C20 1.437(10) .
N4 C26 1.29(2) .
N4 C22 1.37(3) .
C20 C21 1.69(3) .
C21 C24 1.52(2) .
C22 C23 1.33(3) .
C23 C24 1.47(2) .
C25 C24 1.36(2) .
C25 C26 1.39(3) .
N4' C26 1.26(3) .
N4' C22' 1.28(4) .
C20' C21' 1.33(3) .
C21' C24 1.488(17) .
C22' C23' 1.41(3) .
C23' C24 1.49(2) .
C25' C24 1.31(2) .
C25' C26 1.43(2) .
N5 C27 1.3900 .
N5 C31 1.3900 .
C27 C28 1.3900 .
C28 C29 1.3900 .
C29 C30 1.3900 .
C29 C32 1.470(10) .
C30 C31 1.3900 .
C32 C33 1.22(3) .
C32 C33 1.45(3) 2_576
C32 C32 1.78(4) 2_576
N5' C27' 1.3900 .
N5' C31' 1.3900 .
C27' C28' 1.3900 .
C28' C29' 1.3900 .
C29' C30' 1.3900 .
C29' C32' 1.54(3) .
C30' C31' 1.3900 .
C32' C33 1.59(4) .
C33 C32 1.45(3) 2_576
C33 C33 2.00(5) 2_576
N1 H1A 0.8600 .
N2 H2A 0.8600 .
N3 H3 0.8600 .
